data_4075415
loop_
_publ_author_name
'Wang, Jianhui'
'Smith, Joanna'
'Zheng, Chong'
'Maguire, John A.'
'Hosmane, Narayan S.'

_publ_section_title
;
 Chemistry of C-Trimethylsilyl-Substituted Heterocarboranes. 32. Synthetic
 and Structural Investigations on Half-Sandwich
 Lanthanacarboranes:&#x00A0; Important Synthons in Metallacarborane
 Chemistry
;
_journal_issue 17
_journal_name_full Organometallics
_journal_page_first 4118
_journal_paper_doi 10.1021/om060268k
_journal_volume 25
_journal_year 2006
_chemical_formula_sum 'C14 H32 B4 Cl Er O2 Si'
_chemical_formula_weight 506.44
_chemical_name_systematic
; 
 ? 
;
_space_group_IT_number 14
_symmetry_cell_setting monoclinic
_symmetry_space_group_name_Hall '-P 2yn'
_symmetry_space_group_name_H-M 'P 1 21/n 1'
_atom_sites_solution_hydrogens geom
_atom_sites_solution_primary direct
_atom_sites_solution_secondary difmap
_audit_creation_method SHELXL-97
_cell_angle_alpha 90.00
_cell_angle_beta 109.801(3)
_cell_angle_gamma 90.00
_cell_formula_units_Z 4
_cell_length_a 9.6273(18)
_cell_length_b 20.980(4)
_cell_length_c 11.151(2)
_cell_measurement_reflns_used 561
_cell_measurement_temperature 293(2)
_cell_measurement_theta_max 14
_cell_measurement_theta_min -14
_cell_volume 2119.1(7)
_computing_cell_refinement 'SMART and SAINT (Bruker, 1999)'
_computing_data_collection 'SMART (Bruker, 1999)'
_computing_data_reduction 'SAINT (Bruker, 1999)'
_computing_molecular_graphics 'SHELXTL (Sheldrick, 1997)'
_computing_publication_material 'SHELXTL (Sheldrick, 1997)'
_computing_structure_refinement 'SHELXTL (Sheldrick, 1997)'
_computing_structure_solution 'SIR97 (Altomare et al., 1999)'
_diffrn_ambient_temperature 293(2)
_diffrn_detector_area_resol_mean 0
_diffrn_measured_fraction_theta_full 0.990
_diffrn_measured_fraction_theta_max 0.990
_diffrn_measurement_device_type 'Siemens SMART CCD  PLATFORM'
_diffrn_measurement_method '\w scans'
_diffrn_radiation_monochromator graphite
_diffrn_radiation_source 'fine-focus sealed tube'
_diffrn_radiation_type MoK\a
_diffrn_radiation_wavelength 0.71073
_diffrn_reflns_av_R_equivalents 0.0212
_diffrn_reflns_av_sigmaI/netI 0.0169
_diffrn_reflns_limit_h_max 11
_diffrn_reflns_limit_h_min -11
_diffrn_reflns_limit_k_max 24
_diffrn_reflns_limit_k_min -24
_diffrn_reflns_limit_l_max 12
_diffrn_reflns_limit_l_min -13
_diffrn_reflns_number 14071
_diffrn_reflns_theta_full 25.00
_diffrn_reflns_theta_max 25.00
_diffrn_reflns_theta_min 1.94
_diffrn_standards_decay_% 0
_diffrn_standards_interval_count 0
_diffrn_standards_interval_time 0
_diffrn_standards_number 0
_exptl_absorpt_coefficient_mu 4.145
_exptl_absorpt_correction_T_max 1.000
_exptl_absorpt_correction_T_min 0.642652
_exptl_absorpt_correction_type multi-scan
_exptl_absorpt_process_details 'SADABS (Sheldrick, 2000)'
_exptl_crystal_colour light-pink
_exptl_crystal_density_diffrn 1.587
_exptl_crystal_density_method 'not measured'
_exptl_crystal_description fragment
_exptl_crystal_F_000 1004
_exptl_crystal_size_max 0.34
_exptl_crystal_size_mid 0.24
_exptl_crystal_size_min 0.22
_refine_diff_density_max 1.213
_refine_diff_density_min -1.050
_refine_diff_density_rms 0.118
_refine_ls_extinction_coef 0.00000(12)
_refine_ls_extinction_expression Fc^*^=kFc[1+0.001xFc^2^\l^3^/sin(2\q)]^-1/4^
_refine_ls_extinction_method SHELXL
_refine_ls_goodness_of_fit_ref 1.543
_refine_ls_hydrogen_treatment constr
_refine_ls_matrix_type full
_refine_ls_number_parameters 241
_refine_ls_number_reflns 3700
_refine_ls_number_restraints 0
_refine_ls_restrained_S_all 1.543
_refine_ls_R_factor_all 0.0457
_refine_ls_R_factor_gt 0.0454
_refine_ls_shift/su_max 3.944
_refine_ls_shift/su_mean 0.016
_refine_ls_structure_factor_coef Fsqd
_refine_ls_weighting_details 'calc w=1/[\s^2^(Fo^2^)+(0.0000P)^2^+14.5817P] where P=(Fo^2^+2Fc^2^)/3'
_refine_ls_weighting_scheme calc
_refine_ls_wR_factor_gt 0.0984
_refine_ls_wR_factor_ref 0.0985
_reflns_number_gt 3670
_reflns_number_total 3700
_reflns_threshold_expression >2sigma(I)
_cod_data_source_file om060268ksi20060525_065827.cif
_cod_data_source_block C20_hos239
_cod_original_cell_volume 2119.0(7)
_cod_original_sg_symbol_H-M 'P 21/n'
_cod_database_code 4075415

loop_
_symmetry_equiv_pos_as_xyz
'x, y, z'
'-x+1/2, y+1/2, -z+1/2'
'-x, -y, -z'
'x-1/2, -y-1/2, z-1/2'

loop_
_atom_site_label
_atom_site_type_symbol
_atom_site_fract_x
_atom_site_fract_y
_atom_site_fract_z
_atom_site_U_iso_or_equiv
_atom_site_adp_type
_atom_site_occupancy
_atom_site_symmetry_multiplicity
_atom_site_calc_flag
_atom_site_refinement_flags
Er Er 0.06819(4) 0.090267(16) 0.48998(3) 0.02933(14) Uani 1 1 d .
Si Si -0.2297(3) 0.07800(11) 0.1262(2) 0.0426(6) Uani 1 1 d .
Cl Cl -0.0221(3) 0.19749(12) 0.3787(3) 0.0649(7) Uani 1 1 d .
C1 C -0.0538(9) 0.0518(4) 0.2516(8) 0.0361(18) Uani 1 1 d .
C2 C 0.1021(9) 0.0674(4) 0.2673(8) 0.0372(18) Uani 1 1 d .
B3 B 0.2122(10) 0.0237(5) 0.3645(9) 0.037(2) Uani 1 1 d .
H3 H 0.3330 0.0228 0.3892 0.05(2) Uiso 1 1 calc R
B4 B 0.1130(9) -0.0284(4) 0.4111(8) 0.0318(19) Uani 1 1 d .
H4 H 0.1909 -0.0658 0.4619 0.12(5) Uiso 1 1 calc R
B5 B -0.0604(10) -0.0058(4) 0.3333(8) 0.0305(19) Uani 1 1 d .
H5 H -0.1777 -0.0193 0.2976 0.06(3) Uiso 1 1 calc R
B6 B 0.0598(10) -0.0112(5) 0.2442(9) 0.036(2) Uani 1 1 d .
H6 H 0.0575 -0.0437 0.1661 0.05(3) Uiso 1 1 calc R
O11 O 0.0778(6) 0.1588(3) 0.6701(6) 0.0433(14) Uani 1 1 d .
C12 C 0.1935(15) 0.1648(7) 0.7912(12) 0.082(4) Uani 1 1 d .
H12A H 0.2825 0.1815 0.7805 0.17(8) Uiso 1 1 calc R
H12B H 0.2158 0.1238 0.8334 0.34(18) Uiso 1 1 calc R
C13 C 0.1352(15) 0.2106(7) 0.8678(12) 0.081(4) Uani 1 1 d .
H13A H 0.1361 0.1908 0.9467 0.17(8) Uiso 1 1 calc R
H13B H 0.1954 0.2488 0.8882 0.21(10) Uiso 1 1 calc R
C14 C -0.0150(17) 0.2261(9) 0.7884(14) 0.098(5) Uani 1 1 d .
H14A H -0.0840 0.2125 0.8297 0.19(9) Uiso 1 1 calc R
H14B H -0.0252 0.2718 0.7748 0.22(11) Uiso 1 1 calc R
C15 C -0.0440(16) 0.1954(10) 0.6749(16) 0.112(6) Uani 1 1 d .
H15A H -0.0694 0.2265 0.6066 0.29(16) Uiso 1 1 calc R
H15B H -0.1284 0.1675 0.6612 0.15(8) Uiso 1 1 calc R
O21 O 0.3164(6) 0.1189(2) 0.5775(5) 0.0352(12) Uani 1 1 d .
C22 C 0.3740(11) 0.1724(6) 0.5272(14) 0.080(4) Uani 1 1 d .
H22A H 0.3308 0.2120 0.5426 0.09(4) Uiso 1 1 calc R
H22B H 0.3529 0.1677 0.4363 0.19(9) Uiso 1 1 calc R
C24 C 0.5706(12) 0.1213(7) 0.6708(19) 0.100(5) Uani 1 1 d .
H24A H 0.6130 0.1350 0.7588 0.23(12) Uiso 1 1 calc R
H24B H 0.6445 0.0966 0.6499 0.17(8) Uiso 1 1 calc R
C23 C 0.5341(14) 0.1718(10) 0.596(2) 0.156(10) Uani 1 1 d .
H23A H 0.5861 0.1708 0.5349 0.22(11) Uiso 1 1 calc R
H23B H 0.5628 0.2103 0.6463 0.17(9) Uiso 1 1 calc R
C25 C 0.4405(9) 0.0810(4) 0.6560(10) 0.047(2) Uani 1 1 d .
H25A H 0.4471 0.0411 0.6143 0.07(3) Uiso 1 1 calc R
H25B H 0.4311 0.0718 0.7382 0.07(3) Uiso 1 1 calc R
C101 C -0.2145(16) 0.1508(6) 0.0376(12) 0.079(4) Uani 1 1 d .
H10A H -0.1791 0.1854 0.0965 0.08(4) Uiso 1 1 calc R
H10B H -0.3097 0.1615 -0.0222 0.13(6) Uiso 1 1 calc R
H10C H -0.1467 0.1433 -0.0072 0.12(6) Uiso 1 1 calc R
C102 C -0.3665(11) 0.0951(5) 0.2068(10) 0.059(3) Uani 1 1 d .
H10D H -0.3298 0.1287 0.2679 0.07(3) Uiso 1 1 calc R
H10E H -0.3817 0.0574 0.2496 0.08(4) Uiso 1 1 calc R
H10F H -0.4583 0.1080 0.1445 0.19(8) Uiso 1 1 calc R
C103 C -0.2997(11) 0.0123(5) 0.0081(9) 0.054(2) Uani 1 1 d .
H10G H -0.3053 -0.0264 0.0521 0.04(2) Uiso 1 1 calc R
H10H H -0.2337 0.0064 -0.0391 0.06(3) Uiso 1 1 calc R
H10I H -0.3961 0.0232 -0.0495 0.09(4) Uiso 1 1 calc R
C201 C 0.1412(11) 0.1121(5) 0.1777(9) 0.051(2) Uani 1 1 d .
H20A H 0.2467 0.1148 0.2011 0.06(3) Uiso 1 1 calc R
H20B H 0.1019 0.1537 0.1828 0.05(3) Uiso 1 1 calc R
H20C H 0.1000 0.0964 0.0920 0.05(3) Uiso 1 1 calc R

loop_
_atom_site_aniso_label
_atom_site_aniso_U_11
_atom_site_aniso_U_22
_atom_site_aniso_U_33
_atom_site_aniso_U_23
_atom_site_aniso_U_13
_atom_site_aniso_U_12
Er 0.0287(2) 0.02493(19) 0.0347(2) -0.00092(15) 0.01110(14) -0.00042(15)
Si 0.0481(14) 0.0368(13) 0.0379(13) 0.0052(10) 0.0080(11) -0.0009(10)
Cl 0.0765(18) 0.0443(14) 0.0679(17) 0.0063(12) 0.0166(14) 0.0105(12)
C1 0.038(4) 0.035(4) 0.037(4) -0.002(4) 0.015(4) -0.001(3)
C2 0.048(5) 0.030(4) 0.039(5) -0.007(3) 0.021(4) -0.007(4)
B3 0.031(5) 0.042(5) 0.043(5) -0.007(4) 0.017(4) -0.002(4)
B4 0.027(4) 0.035(5) 0.034(5) -0.003(4) 0.010(4) 0.005(4)
B5 0.036(5) 0.030(5) 0.024(4) -0.001(3) 0.008(4) -0.002(4)
B6 0.039(5) 0.037(5) 0.035(5) -0.003(4) 0.015(4) -0.003(4)
O11 0.045(3) 0.036(3) 0.052(4) -0.012(3) 0.019(3) 0.001(3)
C12 0.073(8) 0.095(10) 0.062(7) -0.049(7) 0.002(6) 0.004(7)
C13 0.091(9) 0.103(10) 0.058(7) -0.031(7) 0.039(7) -0.032(8)
C14 0.098(11) 0.118(14) 0.086(10) -0.041(9) 0.041(9) 0.011(9)
C15 0.067(9) 0.148(14) 0.104(12) -0.071(11) 0.007(7) 0.048(10)
O21 0.028(3) 0.031(3) 0.045(3) 0.005(2) 0.010(2) -0.002(2)
C22 0.041(6) 0.058(7) 0.118(11) 0.049(7) -0.002(6) -0.023(5)
C24 0.027(5) 0.084(9) 0.170(16) 0.049(10) 0.008(7) -0.009(6)
C23 0.039(7) 0.171(18) 0.21(2) 0.131(17) -0.012(10) -0.034(9)
C25 0.038(5) 0.033(5) 0.063(6) 0.008(4) 0.005(4) 0.006(4)
C101 0.092(9) 0.056(7) 0.067(7) 0.028(6) -0.002(8) -0.012(7)
C102 0.048(6) 0.053(6) 0.067(7) -0.006(6) 0.010(5) 0.012(5)
C103 0.054(6) 0.063(7) 0.037(5) -0.004(5) 0.006(5) -0.009(5)
C201 0.062(6) 0.050(6) 0.049(6) 0.002(4) 0.030(5) -0.008(5)

loop_
_atom_type_symbol
_atom_type_description
_atom_type_scat_dispersion_real
_atom_type_scat_dispersion_imag
_atom_type_scat_source
C C 0.0033 0.0016 'International Tables Vol C Tables 4.2.6.8 and 6.1.1.4'
B B 0.0013 0.0007 'International Tables Vol C Tables 4.2.6.8 and 6.1.1.4'
O O 0.0106 0.0060 'International Tables Vol C Tables 4.2.6.8 and 6.1.1.4'
Cl Cl 0.1484 0.1585 'International Tables Vol C Tables 4.2.6.8 and 6.1.1.4'
Si Si 0.0817 0.0704 'International Tables Vol C Tables 4.2.6.8 and 6.1.1.4'
Er Er -0.2586 4.9576 'International Tables Vol C Tables 4.2.6.8 and 6.1.1.4'
H H 0.0000 0.0000 'International Tables Vol C Tables 4.2.6.8 and 6.1.1.4'

loop_
_geom_angle_atom_site_label_1
_geom_angle_atom_site_label_2
_geom_angle_atom_site_label_3
_geom_angle
_geom_angle_site_symmetry_1
_geom_angle_site_symmetry_3
O21 Er O11 75.92(19) . .
O21 Er Cl 96.16(14) . .
O11 Er Cl 78.14(16) . .
O21 Er C1 122.9(2) . .
O11 Er C1 152.3(2) . .
Cl Er C1 79.60(19) . .
O21 Er C2 90.3(2) . .
O11 Er C2 153.1(2) . .
Cl Er C2 80.54(19) . .
C1 Er C2 32.6(2) . .
O21 Er B5 98.2(2) . 3_556
O11 Er B5 77.7(2) . 3_556
Cl Er B5 147.8(2) . 3_556
C1 Er B5 115.2(3) . 3_556
C2 Er B5 127.8(3) . 3_556
O21 Er B3 73.4(2) . .
O11 Er B3 148.7(2) . .
Cl Er B3 110.8(2) . .
C1 Er B3 56.4(3) . .
C2 Er B3 33.5(3) . .
B5 Er B3 100.9(3) 3_556 .
O21 Er B5 130.4(2) . .
O11 Er B5 149.1(2) . .
Cl Er B5 109.7(2) . .
C1 Er B5 33.4(2) . .
C2 Er B5 55.3(3) . .
B5 Er B5 81.9(3) 3_556 .
B3 Er B5 58.2(3) . .
O21 Er B4 131.8(2) . 3_556
O11 Er B4 78.3(2) . 3_556
Cl Er B4 117.3(2) . 3_556
C1 Er B4 97.8(3) . 3_556
C2 Er B4 126.7(3) . 3_556
B5 Er B4 36.2(3) 3_556 3_556
B3 Er B4 119.1(3) . 3_556
B5 Er B4 71.6(3) . 3_556
O21 Er B4 96.8(2) . .
O11 Er B4 146.8(2) . .
Cl Er B4 135.1(2) . .
C1 Er B4 57.4(3) . .
C2 Er B4 56.6(3) . .
B5 Er B4 71.3(3) 3_556 .
B3 Er B4 35.5(3) . .
B5 Er B4 35.9(3) . .
B4 Er B4 83.5(3) 3_556 .
C101 Si C102 107.2(6) . .
C101 Si C103 107.9(5) . .
C102 Si C103 109.7(5) . .
C101 Si C1 115.1(5) . .
C102 Si C1 107.7(4) . .
C103 Si C1 109.2(4) . .
C2 C1 B5 110.3(7) . .
C2 C1 B6 63.0(5) . .
B5 C1 B6 65.2(5) . .
C2 C1 Si 130.0(6) . .
B5 C1 Si 117.9(6) . .
B6 C1 Si 127.7(6) . .
C2 C1 Er 74.2(4) . .
B5 C1 Er 74.7(4) . .
B6 C1 Er 102.0(5) . .
Si C1 Er 129.9(4) . .
C1 C2 C201 121.8(8) . .
C1 C2 B3 112.3(7) . .
C201 C2 B3 124.8(8) . .
C1 C2 B6 65.7(5) . .
C201 C2 B6 127.2(7) . .
B3 C2 B6 66.4(6) . .
C1 C2 Er 73.2(4) . .
C201 C2 Er 130.1(6) . .
B3 C2 Er 73.9(5) . .
B6 C2 Er 102.6(5) . .
C2 B3 B4 106.5(7) . .
C2 B3 B6 61.1(5) . .
B4 B3 B6 63.0(5) . .
C2 B3 Er 72.6(5) . .
B4 B3 Er 73.9(4) . .
B6 B3 Er 99.7(5) . .
B3 B4 B5 103.4(7) . .
B3 B4 B6 62.0(5) . .
B5 B4 B6 61.3(5) . .
B3 B4 Er 167.1(6) . 3_556
B5 B4 Er 71.2(4) . 3_556
B6 B4 Er 121.8(5) . 3_556
B3 B4 Er 70.6(4) . .
B5 B4 Er 70.6(4) . .
B6 B4 Er 97.5(5) . .
Er B4 Er 96.5(3) 3_556 .
C1 B5 B4 107.4(7) . .
C1 B5 B6 63.1(5) . .
B4 B5 B6 62.9(5) . .
C1 B5 Er 169.2(6) . 3_556
B4 B5 Er 72.6(4) . 3_556
B6 B5 Er 124.1(5) . 3_556
C1 B5 Er 72.0(4) . .
B4 B5 Er 73.4(4) . .
B6 B5 Er 99.7(5) . .
Er B5 Er 98.1(3) 3_556 .
C2 B6 C1 51.4(5) . .
C2 B6 B5 91.3(6) . .
C1 B6 B5 51.8(5) . .
C2 B6 B3 52.5(5) . .
C1 B6 B3 91.3(6) . .
B5 B6 B3 94.6(6) . .
C2 B6 B4 94.0(6) . .
C1 B6 B4 93.9(6) . .
B5 B6 B4 55.9(5) . .
B3 B6 B4 55.0(5) . .
C15 O11 C12 107.8(8) . .
C15 O11 Er 123.2(7) . .
C12 O11 Er 128.7(6) . .
O11 C12 C13 105.5(10) . .
C14 C13 C12 106.4(10) . .
C15 C14 C13 107.9(12) . .
C14 C15 O11 112.3(12) . .
C22 O21 C25 108.2(6) . .
C22 O21 Er 120.7(5) . .
C25 O21 Er 128.8(5) . .
O21 C22 C23 105.3(9) . .
C23 C24 C25 110.8(11) . .
C24 C23 C22 110.0(11) . .
O21 C25 C24 104.3(8) . .

loop_
_geom_bond_atom_site_label_1
_geom_bond_atom_site_label_2
_geom_bond_distance
_geom_bond_site_symmetry_2
Er O21 2.333(5) .
Er O11 2.446(6) .
Er Cl 2.574(3) .
Er C1 2.642(8) .
Er C2 2.656(8) .
Er B5 2.669(9) 3_556
Er B3 2.674(9) .
Er B5 2.680(9) .
Er B4 2.691(9) 3_556
Er B4 2.724(9) .
Si C101 1.852(10) .
Si C102 1.864(10) .
Si C103 1.867(9) .
Si C1 1.876(8) .
C1 C2 1.488(11) .
C1 B5 1.528(12) .
C1 B6 1.735(12) .
C2 C201 1.509(11) .
C2 B3 1.537(13) .
C2 B6 1.697(12) .
B3 B4 1.648(13) .
B3 B6 1.776(13) .
B4 B5 1.668(12) .
B4 B6 1.793(13) .
B4 Er 2.692(9) 3_556
B5 B6 1.766(12) .
B5 Er 2.669(9) 3_556
O11 C15 1.417(12) .
O11 C12 1.435(12) .
C12 C13 1.514(16) .
C13 C14 1.454(19) .
C14 C15 1.363(17) .
O21 C22 1.446(10) .
O21 C25 1.456(9) .
C22 C23 1.470(15) .
C24 C23 1.323(17) .
C24 C25 1.473(13) .
